data_4116214
loop_
_publ_author_name
'Olivier Clot'
'Michael O. Wolf'
'Brian O. Patrick'

_publ_section_title
;
 Electropolymerization of a Cyclometalated Terthiophene: A Hybrid Material
 with a Palladium-Carbon Bond to the Backbone
;
_journal_name_full 'Journal of the American Chemical Society'
_journal_page_first 10456
_journal_page_last 10457
_journal_paper_doi 10.1021/ja002258v
_journal_volume 122
_journal_year 2000
_chemical_formula_moiety 'C48 H32 Cl2 P2 Pd2 S6 '
_chemical_formula_sum 'C48 H32 Cl2 P2 Pd2 S6'
_chemical_formula_weight 1146.79
_space_group_IT_number 14
_symmetry_cell_setting monoclinic
_symmetry_Int_Tables_number 14
_symmetry_space_group_name_Hall '-P 2ybc'
_symmetry_space_group_name_H-M 'P 1 21/c 1'
_audit_creation_date 2000-06-15
_audit_creation_method 'by teXsan v1.8'
_cell_angle_alpha 90
_cell_angle_beta 116.707(2)
_cell_angle_gamma 90
_cell_formula_units_Z 2
_cell_length_a 16.0489(5)
_cell_length_b 9.4521(3)
_cell_length_c 15.9728(6)
_cell_measurement_reflns_used 0
_cell_measurement_temperature 173.2
_cell_measurement_theta_max 0.0
_cell_measurement_theta_min 0.0
_cell_volume 2164.51(13)
_computing_cell_refinement 'd*TREK (MSC, 1996-1998)'
_computing_data_collection 'd*TREK (MSC, 1996-1998)'
_computing_data_reduction 'd*TREK (MSC, 1996-1998)'
_computing_publication_material 'teXsan (MSC, 1992-1997)'
_computing_structure_refinement 'teXsan (MSC, 1992-1997)'
_computing_structure_solution
;
SIR97 (Altomare, et. al. 1998)
;
_diffrn_ambient_temperature 173.2
_diffrn_detector_area_resol_mean 11.76
_diffrn_measurement_device_type 'Rigaku/ADSC CCD'
_diffrn_measurement_method 'area detector'
_diffrn_orient_matrix_UB_11 0.00000
_diffrn_orient_matrix_UB_12 0.00000
_diffrn_orient_matrix_UB_13 0.00000
_diffrn_orient_matrix_UB_21 0.00000
_diffrn_orient_matrix_UB_22 0.00000
_diffrn_orient_matrix_UB_23 0.00000
_diffrn_orient_matrix_UB_31 0.00000
_diffrn_orient_matrix_UB_32 0.00000
_diffrn_orient_matrix_UB_33 0.00000
_diffrn_radiation_detector CCD
_diffrn_radiation_monochromator graphite
_diffrn_radiation_source 'X-ray tube'
_diffrn_radiation_type 'Mo K\a'
_diffrn_radiation_wavelength 0.7107
_diffrn_reflns_av_R_equivalents 0.04574
_diffrn_reflns_av_sigmaI/netI 0.080
_diffrn_reflns_limit_h_max 20
_diffrn_reflns_limit_h_min -18
_diffrn_reflns_limit_k_max 11
_diffrn_reflns_limit_k_min -12
_diffrn_reflns_limit_l_max 20
_diffrn_reflns_limit_l_min -21
_diffrn_reflns_number 18876
_diffrn_reflns_reduction_process 'Lp corrections applied'
_diffrn_reflns_theta_max 29.57
_diffrn_reflns_theta_min 3.34
_diffrn_standards_decay_% 0.00
_diffrn_standards_interval_count 0
_diffrn_standards_number 0
_exptl_absorpt_coefficient_mu 1.355
_exptl_absorpt_correction_T_max 1.000
_exptl_absorpt_correction_T_min 1.000
_exptl_absorpt_correction_type none
_exptl_crystal_colour yellow
_exptl_crystal_density_diffrn 1.759
_exptl_crystal_description platelet
_exptl_crystal_F_000 1144.00
_exptl_crystal_size_max 0.40
_exptl_crystal_size_mid 0.20
_exptl_crystal_size_min 0.10
_refine_diff_density_max 1.00
_refine_diff_density_min -0.88
_refine_ls_extinction_method none
_refine_ls_goodness_of_fit_all 1.082
_refine_ls_goodness_of_fit_ref 1.082
_refine_ls_hydrogen_treatment noref
_refine_ls_matrix_type full
_refine_ls_number_constraints 0
_refine_ls_number_parameters 271
_refine_ls_number_reflns 4480
_refine_ls_number_restraints 0
_refine_ls_R_factor_all 0.0452
_refine_ls_R_factor_gt 0.0452
_refine_ls_shift/su_max 0.0010
_refine_ls_shift/su_mean 0.0650
_refine_ls_structure_factor_coef Fsqd
_refine_ls_weighting_details 'w = 1/[\s^2^(Fo^2^)]'
_refine_ls_weighting_scheme sigma
_refine_ls_wR_factor_all 0.0764
_refine_ls_wR_factor_ref 0.0764
_reflns_number_gt 4480
_reflns_number_total 5036
_reflns_threshold_expression I>0.00\s(I)
_cod_data_source_file ja002258v.cif
_cod_data_source_block '[Pd(m-Cl)(dppterth)]2'
_cod_original_cell_volume 2164.5(1)
_cod_original_sg_symbol_H-M 'P 21/c '
_cod_original_formula_sum 'C48 H32 Cl2 P2 Pd2 S6 '
_cod_database_code 4116214

loop_
_symmetry_equiv_pos_as_xyz
'   +x,   +y,   +z'
'   -x,1/2+y,1/2-z'
'   -x,   -y,   -z'
'   +x,1/2-y,1/2+z'

loop_
_atom_site_label
_atom_site_fract_x
_atom_site_fract_y
_atom_site_fract_z
_atom_site_U_iso_or_equiv
_atom_site_occupancy
_atom_site_adp_type
_atom_site_calc_flag
Pd(1) 0.62129(1) 0.03151(2) 0.07806(1) 0.01375(6) 1.000 Uani d
Cl(1) 0.47924(5) 0.16739(7) -0.00024(5) 0.0252(2) 1.000 Uani d
S(1) 0.89478(5) -0.20853(7) 0.24104(5) 0.0227(2) 1.000 Uani d
S(2) 0.96440(5) 0.07654(7) 0.35586(5) 0.0190(2) 1.000 Uani d
S(3) 1.06907(6) 0.49599(8) 0.43091(6) 0.0286(2) 1.000 Uani d
P(1) 0.70159(5) 0.22557(7) 0.14405(5) 0.0131(2) 1.000 Uani d
C(1) 0.8156(2) -0.3013(3) 0.1473(2) 0.0268(8) 1.000 Uani d
C(2) 0.7359(2) -0.2273(3) 0.0990(2) 0.0233(7) 1.000 Uani d
C(3) 0.7357(2) -0.0895(3) 0.1366(2) 0.0169(7) 1.000 Uani d
C(4) 0.8197(2) -0.0638(3) 0.2131(2) 0.0160(6) 1.000 Uani d
C(5) 0.8551(2) 0.0680(3) 0.2614(2) 0.0147(6) 1.000 Uani d
C(6) 0.8157(2) 0.2004(3) 0.2385(2) 0.0150(6) 1.000 Uani d
C(7) 0.8739(2) 0.3087(3) 0.2988(2) 0.0175(7) 1.000 Uani d
C(8) 0.9564(2) 0.2589(3) 0.3670(2) 0.0176(7) 1.000 Uani d
C(9) 1.0353(2) 0.3279(3) 0.4420(2) 0.0198(7) 1.000 Uani d
C(10) 1.0952(2) 0.2673(3) 0.5293(2) 0.0180(6) 1.000 Uani d
C(11) 1.1676(2) 0.3661(4) 0.5823(2) 0.0318(8) 1.000 Uani d
C(12) 1.1623(2) 0.4904(4) 0.5385(2) 0.0319(9) 1.000 Uani d
C(13) 0.7175(2) 0.3325(3) 0.0577(2) 0.0165(6) 1.000 Uani d
C(14) 0.8018(2) 0.3276(3) 0.0529(2) 0.0239(8) 1.000 Uani d
C(15) 0.8118(2) 0.4028(3) -0.0170(2) 0.0308(9) 1.000 Uani d
C(16) 0.7407(3) 0.4839(4) -0.0794(2) 0.0349(9) 1.000 Uani d
C(17) 0.6561(3) 0.4902(3) -0.0759(2) 0.0303(8) 1.000 Uani d
C(18) 0.6440(2) 0.4128(3) -0.0080(2) 0.0231(7) 1.000 Uani d
C(19) 0.6448(2) 0.3377(3) 0.1959(2) 0.0145(6) 1.000 Uani d
C(20) 0.6420(2) 0.4851(3) 0.1885(2) 0.0222(7) 1.000 Uani d
C(21) 0.6059(2) 0.5646(3) 0.2381(2) 0.0294(8) 1.000 Uani d
C(22) 0.5749(2) 0.5003(4) 0.2960(2) 0.0323(9) 1.000 Uani d
C(23) 0.5776(2) 0.3543(4) 0.3037(2) 0.0318(9) 1.000 Uani d
C(24) 0.6107(2) 0.2726(3) 0.2527(2) 0.0229(7) 1.000 Uani d
H(1) 0.8261 -0.3984 0.1309 0.033 1.000 Uiso c
H(2) 0.6819 -0.2647 0.0431 0.029 1.000 Uiso c
H(3) 0.8564 0.4099 0.2921 0.021 1.000 Uiso c
H(4) 1.0876 0.1726 0.5506 0.022 1.000 Uiso c
H(5) 1.2171 0.3455 0.6457 0.038 1.000 Uiso c
H(6) 1.2070 0.5689 0.5654 0.037 1.000 Uiso c
H(7) 0.8544 0.2715 0.0991 0.029 1.000 Uiso c
H(8) 0.8713 0.3971 -0.0210 0.036 1.000 Uiso c
H(9) 0.7496 0.5383 -0.1274 0.043 1.000 Uiso c
H(10) 0.6043 0.5486 -0.1216 0.036 1.000 Uiso c
H(11) 0.5833 0.4150 -0.0059 0.028 1.000 Uiso c
H(12) 0.6661 0.5322 0.1489 0.027 1.000 Uiso c
H(13) 0.6009 0.6680 0.2298 0.036 1.000 Uiso c
H(14) 0.5518 0.5589 0.3325 0.039 1.000 Uiso c
H(15) 0.5562 0.3077 0.3464 0.039 1.000 Uiso c
H(16) 0.6096 0.1683 0.2556 0.028 1.000 Uiso c

loop_
_atom_site_aniso_label
_atom_site_aniso_U_11
_atom_site_aniso_U_22
_atom_site_aniso_U_33
_atom_site_aniso_U_12
_atom_site_aniso_U_13
_atom_site_aniso_U_23
Pd(1) 0.0111(1) 0.0114(1) 0.0163(1) -0.00447(7) 0.00402(8) -0.00334(8)
Cl(1) 0.0139(4) 0.0141(3) 0.0349(4) -0.0043(2) -0.0003(3) -0.0045(3)
S(1) 0.0203(4) 0.0165(3) 0.0298(4) 0.0036(3) 0.0098(3) 0.0004(3)
S(2) 0.0129(3) 0.0185(3) 0.0208(3) 0.0004(2) 0.0033(3) -0.0031(3)
S(3) 0.0291(4) 0.0271(4) 0.0281(4) -0.0083(3) 0.0115(3) -0.0067(3)
P(1) 0.0105(3) 0.0108(3) 0.0156(3) -0.0036(2) 0.0038(3) -0.0033(3)
C(1) 0.025(2) 0.016(1) 0.043(2) -0.003(1) 0.018(1) -0.008(1)
C(2) 0.019(2) 0.018(1) 0.032(2) -0.006(1) 0.011(1) -0.008(1)
C(3) 0.016(1) 0.013(1) 0.023(1) -0.004(1) 0.010(1) -0.002(1)
C(4) 0.017(1) 0.013(1) 0.021(1) 0.001(1) 0.010(1) 0.000(1)
C(5) 0.011(1) 0.018(1) 0.015(1) -0.0011(9) 0.005(1) 0.000(1)
C(6) 0.013(1) 0.017(1) 0.015(1) -0.003(1) 0.006(1) -0.003(1)
C(7) 0.015(1) 0.016(1) 0.022(1) -0.003(1) 0.008(1) -0.004(1)
C(8) 0.014(1) 0.019(1) 0.018(1) -0.004(1) 0.006(1) -0.005(1)
C(9) 0.017(1) 0.020(1) 0.023(1) -0.003(1) 0.010(1) -0.008(1)
C(10) 0.010(1) 0.020(1) 0.015(1) 0.000(1) -0.002(1) -0.008(1)
C(11) 0.020(2) 0.041(2) 0.024(2) -0.002(1) 0.000(1) -0.008(1)
C(12) 0.026(2) 0.035(2) 0.032(2) -0.013(1) 0.011(1) -0.020(1)
C(13) 0.020(1) 0.012(1) 0.017(1) -0.008(1) 0.008(1) -0.006(1)
C(14) 0.026(2) 0.020(1) 0.030(2) -0.006(1) 0.016(1) -0.008(1)
C(15) 0.040(2) 0.032(2) 0.031(2) -0.016(1) 0.025(2) -0.010(1)
C(16) 0.053(2) 0.032(2) 0.023(2) -0.023(2) 0.021(2) -0.009(1)
C(17) 0.038(2) 0.026(1) 0.017(1) -0.010(1) 0.004(1) -0.001(1)
C(18) 0.024(2) 0.021(1) 0.020(1) -0.008(1) 0.006(1) -0.004(1)
C(19) 0.009(1) 0.018(1) 0.013(1) -0.0023(9) 0.002(1) -0.003(1)
C(20) 0.021(2) 0.017(1) 0.029(2) -0.003(1) 0.011(1) -0.006(1)
C(21) 0.023(2) 0.024(1) 0.038(2) 0.002(1) 0.010(1) -0.010(1)
C(22) 0.023(2) 0.045(2) 0.027(2) 0.009(1) 0.009(1) -0.010(1)
C(23) 0.030(2) 0.046(2) 0.024(2) 0.006(1) 0.015(1) 0.003(1)
C(24) 0.022(2) 0.026(1) 0.021(1) 0.002(1) 0.009(1) 0.000(1)

loop_
_atom_type_symbol
_atom_type_oxidation_number
_atom_type_number_in_cell
_atom_type_scat_dispersion_real
_atom_type_scat_dispersion_imag
_atom_type_scat_source
C 0 96 0.002 0.002
;International Tables for Crystallography
(1992, Vol. C, Tables 4.2.6.8 and 6.1.1.1)
;
H 0 64 0.000 0.000
;International Tables for Crystallography
(1992, Vol. C, Table 6.1.1.2)
;
Cl 0 4 0.132 0.159
;International Tables for Crystallography
(1992, Vol. C, Tables 4.2.6.8 and 6.1.1.1)
;
P 0 4 0.090 0.095
;International Tables for Crystallography
(1992, Vol. C, Tables 4.2.6.8 and 6.1.1.1)
;
Pd 0 4 -1.177 1.007
;International Tables for Crystallography
(1992, Vol. C, Tables 4.2.6.8 and 6.1.1.1)
;
S 0 12 0.110 0.124
;International Tables for Crystallography
(1992, Vol. C, Tables 4.2.6.8 and 6.1.1.1)
;

loop_
_geom_angle_atom_site_label_1
_geom_angle_atom_site_label_2
_geom_angle_atom_site_label_3
_geom_angle
_geom_angle_site_symmetry_1
_geom_angle_site_symmetry_3
_geom_angle_publ_flag
Cl(1) Pd(1) Cl(1) 83.76(2) . 3_655 yes
Cl(1) Pd(1) P(1) 91.03(2) . . yes
Cl(1) Pd(1) C(3) 176.55(8) . . yes
Cl(1) Pd(1) P(1) 174.76(3) 3_655 . yes
Cl(1) Pd(1) C(3) 93.20(7) 3_655 . yes
P(1) Pd(1) C(3) 92.03(8) . . yes
Pd(1) Cl(1) Pd(1) 96.24(2) . 3_655 yes
C(1) S(1) C(4) 91.2(1) . . yes
C(5) S(2) C(8) 92.5(1) . . yes
C(9) S(3) C(12) 92.4(2) . . yes
Pd(1) P(1) C(6) 116.54(9) . . yes
Pd(1) P(1) C(13) 110.42(8) . . yes
Pd(1) P(1) C(19) 113.26(8) . . yes
C(6) P(1) C(13) 105.9(1) . . yes
C(6) P(1) C(19) 103.0(1) . . yes
C(13) P(1) C(19) 106.9(1) . . yes
S(1) C(1) C(2) 112.0(2) . . yes
S(1) C(1) H(1) 124.1 . . no
C(2) C(1) H(1) 123.9 . . no
C(1) C(2) C(3) 114.2(3) . . yes
C(1) C(2) H(2) 123.3 . . no
C(3) C(2) H(2) 122.5 . . no
Pd(1) C(3) C(2) 119.8(2) . . yes
Pd(1) C(3) C(4) 129.9(2) . . yes
C(2) C(3) C(4) 110.3(2) . . yes
S(1) C(4) C(3) 112.2(2) . . yes
S(1) C(4) C(5) 118.7(2) . . yes
C(3) C(4) C(5) 128.5(2) . . yes
S(2) C(5) C(4) 120.7(2) . . yes
S(2) C(5) C(6) 110.8(2) . . yes
C(4) C(5) C(6) 128.3(2) . . yes
P(1) C(6) C(5) 121.3(2) . . yes
P(1) C(6) C(7) 125.8(2) . . yes
C(5) C(6) C(7) 112.9(2) . . yes
C(6) C(7) C(8) 113.4(2) . . yes
C(6) C(7) H(3) 123.5 . . no
C(8) C(7) H(3) 123.2 . . no
S(2) C(8) C(7) 110.4(2) . . yes
S(2) C(8) C(9) 116.9(2) . . yes
C(7) C(8) C(9) 132.7(3) . . yes
S(3) C(9) C(8) 122.1(2) . . yes
S(3) C(9) C(10) 111.8(2) . . yes
C(8) C(9) C(10) 126.0(2) . . yes
C(9) C(10) C(11) 109.3(3) . . yes
C(9) C(10) H(4) 125.1 . . no
C(11) C(10) H(4) 125.5 . . no
C(10) C(11) C(12) 114.5(3) . . yes
C(10) C(11) H(5) 122.9 . . no
C(12) C(11) H(5) 122.6 . . no
S(3) C(12) C(11) 111.9(2) . . yes
S(3) C(12) H(6) 123.7 . . no
C(11) C(12) H(6) 124.4 . . no
P(1) C(13) C(14) 119.7(2) . . yes
P(1) C(13) C(18) 120.8(2) . . yes
C(14) C(13) C(18) 119.4(3) . . yes
C(13) C(14) C(15) 119.6(3) . . yes
C(13) C(14) H(7) 120.1 . . no
C(15) C(14) H(7) 120.4 . . no
C(14) C(15) C(16) 120.9(3) . . yes
C(14) C(15) H(8) 119.2 . . no
C(16) C(15) H(8) 119.9 . . no
C(15) C(16) C(17) 120.5(3) . . yes
C(15) C(16) H(9) 119.7 . . no
C(17) C(16) H(9) 119.8 . . no
C(16) C(17) C(18) 119.4(3) . . yes
C(16) C(17) H(10) 120.4 . . no
C(18) C(17) H(10) 120.2 . . no
C(13) C(18) C(17) 120.2(3) . . yes
C(13) C(18) H(11) 119.8 . . no
C(17) C(18) H(11) 120.0 . . no
P(1) C(19) C(20) 123.0(2) . . yes
P(1) C(19) C(24) 117.5(2) . . yes
C(20) C(19) C(24) 119.2(2) . . yes
C(19) C(20) C(21) 119.7(3) . . yes
C(19) C(20) H(12) 119.9 . . no
C(21) C(20) H(12) 120.4 . . no
C(20) C(21) C(22) 120.9(3) . . yes
C(20) C(21) H(13) 119.2 . . no
C(22) C(21) H(13) 119.9 . . no
C(21) C(22) C(23) 119.7(3) . . yes
C(21) C(22) H(14) 119.6 . . no
C(23) C(22) H(14) 120.7 . . no
C(22) C(23) C(24) 120.4(3) . . yes
C(22) C(23) H(15) 119.8 . . no
C(24) C(23) H(15) 119.8 . . no
C(19) C(24) C(23) 120.1(3) . . yes
C(19) C(24) H(16) 119.5 . . no
C(23) C(24) H(16) 120.4 . . no

loop_
_geom_bond_atom_site_label_1
_geom_bond_atom_site_label_2
_geom_bond_distance
_geom_bond_site_symmetry_2
_geom_bond_publ_flag
Pd(1) Cl(1) 2.4184(7) . yes
Pd(1) Cl(1) 2.4249(6) 3_655 yes
Pd(1) P(1) 2.2171(6) . yes
Pd(1) C(3) 2.002(3) . yes
S(1) C(1) 1.707(3) . yes
S(1) C(4) 1.744(3) . yes
S(2) C(5) 1.726(3) . yes
S(2) C(8) 1.743(3) . yes
S(3) C(9) 1.714(3) . yes
S(3) C(12) 1.698(4) . yes
P(1) C(6) 1.789(3) . yes
P(1) C(13) 1.819(3) . yes
P(1) C(19) 1.821(3) . yes
C(1) C(2) 1.354(4) . yes
C(1) H(1) 0.99 . no
C(2) C(3) 1.435(4) . yes
C(2) H(2) 0.99 . no
C(3) C(4) 1.374(4) . yes
C(4) C(5) 1.441(4) . yes
C(5) C(6) 1.376(4) . yes
C(6) C(7) 1.429(4) . yes
C(7) C(8) 1.366(4) . yes
C(7) H(3) 0.99 . no
C(8) C(9) 1.448(4) . yes
C(9) C(10) 1.411(4) . yes
C(10) C(11) 1.434(4) . yes
C(10) H(4) 0.98 . no
C(11) C(12) 1.350(5) . yes
C(11) H(5) 0.99 . no
C(12) H(6) 0.99 . no
C(13) C(14) 1.389(4) . yes
C(13) C(18) 1.399(4) . yes
C(14) C(15) 1.392(4) . yes
C(14) H(7) 0.99 . no
C(15) C(16) 1.365(5) . yes
C(15) H(8) 0.99 . no
C(16) C(17) 1.385(5) . yes
C(16) H(9) 0.99 . no
C(17) C(18) 1.392(4) . yes
C(17) H(10) 0.99 . no
C(18) H(11) 0.99 . no
C(19) C(20) 1.398(4) . yes
C(19) C(24) 1.396(4) . yes
C(20) C(21) 1.394(4) . yes
C(20) H(12) 0.98 . no
C(21) C(22) 1.373(5) . yes
C(21) H(13) 0.98 . no
C(22) C(23) 1.384(5) . yes
C(22) H(14) 0.99 . no
C(23) C(24) 1.390(4) . yes
C(23) H(15) 0.99 . no
C(24) H(16) 0.99 . no

loop_
_geom_contact_atom_site_label_1
_geom_contact_atom_site_label_2
_geom_contact_distance
_geom_contact_site_symmetry_2
_geom_contact_publ_flag
S(1) C(8) 3.533(3) 2_745 no
S(1) C(9) 3.588(3) 2_745 no
S(3) C(4) 3.534(3) 2_755 no
S(3) C(9) 3.571(3) 3_766 no
C(1) C(9) 3.511(4) 2_745 no
C(7) C(12) 3.471(4) 3_766 no
C(10) C(16) 3.587(4) 2_745 no
C(11) C(21) 3.536(4) 3_766 no
C(16) C(24) 3.520(4) 4_554 no
C(17) C(24) 3.522(4) 4_554 no

loop_
_geom_torsion_atom_site_label_1
_geom_torsion_atom_site_label_2
_geom_torsion_atom_site_label_3
_geom_torsion_atom_site_label_4
_geom_torsion_site_symmetry_2
_geom_torsion_site_symmetry_3
_geom_torsion_site_symmetry_4
_geom_torsion
_geom_torsion_publ_flag
Pd(1) Cl(1) Pd(1) Cl(1) . 3_655 3_655 0.0000 no
Pd(1) Cl(1) Pd(1) P(1) . 3_655 3_655 -5.2(3) no
Pd(1) Cl(1) Pd(1) C(3) . 3_655 3_655 178.38(8) no
Pd(1) Cl(1) Pd(1) Cl(1) 3_655 3_655 . 0.0000 no
Pd(1) Cl(1) Pd(1) P(1) 3_655 3_655 3_655 179.53(3) no
Pd(1) Cl(1) Pd(1) C(3) 3_655 3_655 3_655 -28(1) no
Pd(1) P(1) C(6) C(5) . . . 7.2(3) no
Pd(1) P(1) C(6) C(7) . . . -170.9(2) no
Pd(1) P(1) C(13) C(14) . . . -100.3(2) no
Pd(1) P(1) C(13) C(18) . . . 75.6(2) no
Pd(1) P(1) C(19) C(20) . . . -138.8(2) no
Pd(1) P(1) C(19) C(24) . . . 47.4(2) no
Pd(1) C(3) C(2) C(1) . . . -177.0(2) no
Pd(1) C(3) C(4) S(1) . . . 175.9(2) no
Pd(1) C(3) C(4) C(5) . . . -13.4(4) no
Cl(1) Pd(1) Cl(1) Pd(1) . 3_655 3_655 0.0000 no
Cl(1) Pd(1) P(1) C(6) . . . 166.1(1) no
Cl(1) Pd(1) P(1) C(13) . . . -73.1(1) no
Cl(1) Pd(1) P(1) C(19) . . . 46.79(9) no
Cl(1) Pd(1) C(3) C(2) . . . -9(1) no
Cl(1) Pd(1) C(3) C(4) . . . 173(1) no
Cl(1) Pd(1) Cl(1) Pd(1) 3_655 3_655 . 0.0000 no
Cl(1) Pd(1) P(1) C(6) 3_655 3_655 3_655 -161.0(3) no
Cl(1) Pd(1) P(1) C(13) 3_655 3_655 3_655 78.2(3) no
Cl(1) Pd(1) P(1) C(19) 3_655 3_655 3_655 -41.7(3) no
S(1) C(1) C(2) C(3) . . . 0.0(4) no
S(1) C(4) C(3) C(2) . . . -2.6(3) no
S(1) C(4) C(5) S(2) . . . -8.8(3) no
S(1) C(4) C(5) C(6) . . . 165.6(2) no
S(2) C(5) C(4) C(3) . . . -179.0(2) no
S(2) C(5) C(6) P(1) . . . -179.2(1) no
S(2) C(5) C(6) C(7) . . . -0.9(3) no
S(2) C(8) C(7) C(6) . . . 1.3(3) no
S(2) C(8) C(9) S(3) . . . 145.8(2) no
S(2) C(8) C(9) C(10) . . . -31.5(4) no
S(3) C(9) C(8) C(7) . . . -32.7(4) no
S(3) C(9) C(10) C(11) . . . -0.6(3) no
S(3) C(12) C(11) C(10) . . . 0.3(4) no
P(1) Pd(1) C(3) C(2) . . . -161.5(2) no
P(1) Pd(1) C(3) C(4) . . . 20.1(3) no
P(1) C(6) C(5) C(4) . . . 5.9(4) no
P(1) C(6) C(7) C(8) . . . 177.9(2) no
P(1) C(13) C(14) C(15) . . . 176.1(2) no
P(1) C(13) C(18) C(17) . . . -177.7(2) no
P(1) C(19) C(20) C(21) . . . -173.3(2) no
P(1) C(19) C(24) C(23) . . . 171.8(2) no
C(1) S(1) C(4) C(3) . . . 2.3(2) no
C(1) S(1) C(4) C(5) . . . -169.4(2) no
C(1) C(2) C(3) C(4) . . . 1.7(4) no
C(2) C(1) S(1) C(4) . . . -1.3(3) no
C(2) C(3) C(4) C(5) . . . 168.1(3) no
C(3) Pd(1) P(1) C(6) . . . -15.5(1) no
C(3) Pd(1) P(1) C(13) . . . 105.3(1) no
C(3) Pd(1) P(1) C(19) . . . -134.8(1) no
C(3) C(4) C(5) C(6) . . . -4.6(5) no
C(4) C(5) S(2) C(8) . . . 176.7(2) no
C(4) C(5) C(6) C(7) . . . -175.8(3) no
C(5) S(2) C(8) C(7) . . . -1.6(2) no
C(5) S(2) C(8) C(9) . . . 179.6(2) no
C(5) C(6) P(1) C(13) . . . -116.0(2) no
C(5) C(6) P(1) C(19) . . . 131.8(2) no
C(5) C(6) C(7) C(8) . . . -0.3(3) no
C(6) P(1) C(13) C(14) . . . 26.7(2) no
C(6) P(1) C(13) C(18) . . . -157.4(2) no
C(6) P(1) C(19) C(20) . . . 94.4(2) no
C(6) P(1) C(19) C(24) . . . -79.4(2) no
C(6) C(5) S(2) C(8) . . . 1.4(2) no
C(6) C(7) C(8) C(9) . . . 179.9(3) no
C(7) C(6) P(1) C(13) . . . 65.9(3) no
C(7) C(6) P(1) C(19) . . . -46.2(3) no
C(7) C(8) C(9) C(10) . . . 150.0(3) no
C(8) C(9) S(3) C(12) . . . -176.9(2) no
C(8) C(9) C(10) C(11) . . . 176.9(3) no
C(9) S(3) C(12) C(11) . . . -0.6(3) no
C(9) C(10) C(11) C(12) . . . 0.2(4) no
C(10) C(9) S(3) C(12) . . . 0.7(2) no
C(13) P(1) C(19) C(20) . . . -16.9(3) no
C(13) P(1) C(19) C(24) . . . 169.3(2) no
C(13) C(14) C(15) C(16) . . . 1.6(4) no
C(13) C(18) C(17) C(16) . . . 1.8(4) no
C(14) C(13) P(1) C(19) . . . 136.1(2) no
C(14) C(13) C(18) C(17) . . . -1.8(4) no
C(14) C(15) C(16) C(17) . . . -1.6(5) no
C(15) C(14) C(13) C(18) . . . 0.1(4) no
C(15) C(16) C(17) C(18) . . . -0.1(5) no
C(18) C(13) P(1) C(19) . . . -48.0(2) no
C(19) C(20) C(21) C(22) . . . 1.5(5) no
C(19) C(24) C(23) C(22) . . . 2.3(5) no
C(20) C(19) C(24) C(23) . . . -2.3(4) no
C(20) C(21) C(22) C(23) . . . -1.4(5) no
C(21) C(20) C(19) C(24) . . . 0.4(4) no
C(21) C(22) C(23) C(24) . . . -0.5(5) no
